data_7203947
loop_
_publ_author_name
'Le Moustarder, S.'
'Hudhomme, P.'
'Durand, C.'
'Mercier, N.'
'Azcondo, M. T.'
'Delhaes, P.'
'Riou, A.'
'Gorgues, A.'

_publ_section_title
;
 First radical cation salts from the symmetrical outer
 S&#x2010;position isomer of BEDT-TTF
;
_journal_issue 3
_journal_name_full 'Journal of Materials Chemistry'
_journal_page_first 617
_journal_paper_doi 10.1039/a908843a
_journal_volume 10
_journal_year 2000
_chemical_formula_moiety C15H12BF4S12
_chemical_formula_sum 'C15 H12 B F4 S12'
_chemical_formula_weight 663.84
_chemical_name_systematic ' ?'
_space_group_IT_number 14
_symmetry_cell_setting monoclinic
_symmetry_space_group_name_Hall '-P 2yn'
_symmetry_space_group_name_H-M 'P 1 21/n 1'
_cell_angle_alpha 90
_cell_angle_beta 94.28(2)
_cell_angle_gamma 90
_cell_formula_units_Z 4
_cell_length_a 11.910(8)
_cell_length_b 14.579(8)
_cell_length_c 13.771(2)
_cell_measurement_temperature 294
_cell_volume 2384(2)
_computing_cell_refinement CAD4_(Enraf-Nonius,_1994)
_computing_data_collection CAD4_(Enraf-Nonius,_1994)
_computing_data_reduction process_MolEN_(Fair,_1990)
_computing_molecular_graphics 'Diamond package'
_computing_publication_material BTABLE_PTABLE_CIF_IN_MolEN_(Fair,_1990)
_computing_structure_refinement LSFM_MolEN_(Fair,_1990)
_computing_structure_solution Direct_methods_(SIR,_Burla_et_al.,_1989)
_diffrn_ambient_temperature 294
_diffrn_measurement_device Enraf_Nonius_CAD4
_diffrn_measurement_method \q/2\q
_diffrn_radiation_monochromator graphite
_diffrn_radiation_source xray_tube
_diffrn_radiation_type Mo-K\a
_diffrn_radiation_wavelength 0.71073
_diffrn_reflns_av_R_equivalents 0.031
_diffrn_reflns_av_sigmaI/netI 0.333
_diffrn_reflns_limit_h_max 14
_diffrn_reflns_limit_h_min -2
_diffrn_reflns_limit_k_max 17
_diffrn_reflns_limit_k_min 0
_diffrn_reflns_limit_l_max 16
_diffrn_reflns_limit_l_min -16
_diffrn_reflns_number 4589
_diffrn_reflns_theta_max 24.97
_diffrn_reflns_theta_min 2.5
_diffrn_standards_decay_% 0
_diffrn_standards_interval_time 120
_diffrn_standards_number 3
_exptl_absorpt_coefficient_mu 1.094
_exptl_absorpt_correction_T_max 1.0000
_exptl_absorpt_correction_T_min 0.7034
_exptl_absorpt_correction_type refined_empirical_(Walker_&_Stuart,_1983)
_exptl_crystal_colour black
_exptl_crystal_density_diffrn 1.85
_exptl_crystal_density_method none
_exptl_crystal_description prism
_exptl_crystal_F_000 1340
_exptl_crystal_size_max 0.91
_exptl_crystal_size_mid 0.54
_exptl_crystal_size_min 0.51
_refine_diff_density_max 0.712
_refine_diff_density_min -0.452
_refine_ls_abs_structure_details ' ?'
_refine_ls_extinction_method none
_refine_ls_goodness_of_fit_all 2.354
_refine_ls_goodness_of_fit_obs 2.012
_refine_ls_hydrogen_treatment included_not_refined
_refine_ls_matrix_type full
_refine_ls_number_constraints 0
_refine_ls_number_parameters 307
_refine_ls_number_reflns 3407
_refine_ls_number_restraints 48
_refine_ls_R_factor_all 0.065
_refine_ls_R_factor_obs 0.048
_refine_ls_shift/esd_max 1.058
_refine_ls_shift/esd_mean 0.017
_refine_ls_structure_factor_coef F
_refine_ls_weighting_scheme unit
_refine_ls_wR_factor_all 0.061
_refine_ls_wR_factor_obs 0.050
_reflns_number_observed 3407
_reflns_number_total 4474
_reflns_observed_criterion >3.0\s(I)
_cod_data_source_file a908843a.txt
_cod_data_source_block (D1)3(BF4)2
_cod_depositor_comments
;
The following automatic conversions were performed:

'_atom_site_thermal_displace_type' tag value 'Uij' was replaced with
'Uani' value 34 times.

Automatic conversion script
Id: cif_fix_values 1646 2011-03-28 12:23:43Z adriana 
;
_cod_original_cell_volume 2384(3)
_cod_original_formula_sum C15H12BF4S12
_cod_database_code 7203947

loop_
_symmetry_equiv_pos_as_xyz
x,y,z
1/2-x,1/2+y,1/2-z
-x,-y,-z
1/2+x,1/2-y,1/2+z

loop_
_atom_site_aniso_label
_atom_site_aniso_U_11
_atom_site_aniso_U_22
_atom_site_aniso_U_33
_atom_site_aniso_U_12
_atom_site_aniso_U_13
_atom_site_aniso_U_23
_atom_site_aniso_type_symbol
S1A 0.059(1) 0.0483(9) 0.0570(9) 0.0117(8) 0.0072(8) 0.0145(8) S
S1B 0.16(2) 0.08(1) 0.16(2) -0.01(1) 0.06(1) 0.02(1) S
S2A 0.061(1) 0.062(1) 0.0470(8) -0.0012(9) 0.0160(8) 0.0139(8) S
S2B 0.14(2) 0.31(3) 0.11(1) 0.06(2) 0.01(1) 0.08(2) S
S3 0.0498(7) 0.0445(7) 0.0393(6) -0.0022(6) 0.0026(6) 0.0006(6) S
S4 0.0418(7) 0.0484(7) 0.0402(6) 0.0015(6) 0.0003(6) -0.0009(6) S
S5 0.0558(8) 0.0390(7) 0.0402(6) -0.0024(7) 0.0021(6) -0.0025(6) S
S6 0.0482(7) 0.0468(7) 0.0396(6) -0.0030(7) 0.0009(6) -0.0044(6) S
S7 0.0406(7) 0.0608(9) 0.0528(7) 0.0027(7) 0.0075(6) -0.0013(7) S
S8 0.0552(8) 0.0444(7) 0.0594(8) 0.0021(7) 0.0068(7) -0.0058(7) S
S9 0.0541(8) 0.0614(9) 0.0565(8) 0.0007(8) 0.0087(7) 0.0083(7) S
S10 0.0504(8) 0.076(1) 0.0556(8) -0.0017(8) 0.0170(7) -0.0066(8) S
S11 0.0349(6) 0.0328(6) 0.0487(7) -0.0014(6) -0.0027(6) -0.0051(6) S
S12 0.0489(7) 0.0353(6) 0.0458(7) -0.0045(6) -0.0068(6) -0.0054(6) S
F1 0.135(4) 0.063(2) 0.115(3) 0.000(3) 0.028(3) 0.023(2) F
F2 0.155(4) 0.103(3) 0.110(3) 0.009(3) 0.066(3) 0.023(3) F
F3 0.185(5) 0.112(4) 0.146(4) -0.016(4) -0.035(4) -0.061(3) F
F4 0.053(3) 0.266(6) 0.188(5) 0.019(4) -0.006(3) 0.121(4) F
C1 0.051(3) 0.045(3) 0.050(3) -0.003(3) 0.006(3) 0.012(3) C
C2 0.048(3) 0.062(3) 0.046(3) -0.006(3) 0.001(3) 0.015(3) C
C3 0.032(2) 0.048(3) 0.040(2) 0.006(2) 0.007(2) 0.009(2) C
C4 0.029(2) 0.047(3) 0.043(3) 0.002(2) 0.003(2) 0.005(2) C
C5 0.038(3) 0.043(3) 0.042(3) 0.005(2) 0.000(2) -0.000(2) C
C6 0.038(3) 0.043(3) 0.039(2) 0.007(2) 0.001(2) -0.001(2) C
C7 0.038(3) 0.041(3) 0.042(3) 0.000(2) -0.000(2) -0.002(2) C
C8 0.031(2) 0.044(3) 0.041(3) -0.004(2) -0.001(2) -0.001(2) C
C9 0.050(3) 0.052(3) 0.045(3) 0.007(3) 0.002(3) -0.000(3) C
C10 0.035(3) 0.048(3) 0.052(3) -0.002(3) 0.001(2) 0.004(3) C
C11 0.031(3) 0.051(3) 0.068(3) 0.000(3) 0.007(3) -0.003(3) C
C12 0.044(3) 0.056(3) 0.055(3) 0.003(3) 0.002(3) -0.009(3) C
C13 0.027(2) 0.040(3) 0.048(3) 0.002(2) 0.003(2) -0.002(2) C
C14 0.028(2) 0.047(3) 0.048(3) 0.001(2) -0.001(2) -0.004(2) C
C15 0.030(2) 0.032(2) 0.050(3) 0.004(2) -0.008(2) -0.006(2) C
B 0.046(3) 0.044(3) 0.053(3) -0.002(3) 0.001(3) 0.001(3) B

loop_
_atom_site_label
_atom_site_fract_x
_atom_site_fract_y
_atom_site_fract_z
_atom_site_U_iso_or_equiv
_atom_site_occupancy
_atom_site_thermal_displace_type
_atom_site_calc_flag
_atom_site_calc_attached_atom
_atom_site_type_symbol
S1A 0.7024(2) 0.0600(1) 0.6774(1) 0.0546(9) 0.860 Uani ? ? S
S1B 0.607(2) 0.102(1) 0.692(2) 0.13(1) 0.140 Uani ? ? S
S2A 0.6475(2) 0.1459(1) 0.7799(1) 0.0563(9) 0.860 Uani ? ? S
S2B 0.741(2) 0.147(3) 0.772(2) 0.17(2) 0.140 Uani ? ? S
S3 0.6892(1) 0.2806(1) 0.4642(1) 0.0443(7) 1.000 Uani ? ? S
S4 0.7604(1) 0.3895(1) 0.6343(1) 0.0433(7) 1.000 Uani ? ? S
S5 0.7931(1) 0.43207(9) 0.3252(1) 0.0444(7) 1.000 Uani ? ? S
S6 0.8431(1) 0.5507(1) 0.4928(1) 0.0447(7) 1.000 Uani ? ? S
S7 0.4934(1) -0.1394(1) 0.6883(1) 0.0507(8) 1.000 Uani ? ? S
S8 0.4275(1) -0.2400(1) 0.7699(1) 0.0526(8) 1.000 Uani ? ? S
S9 0.4635(1) 0.2860(1) 0.8609(1) 0.0572(8) 1.000 Uani ? ? S
S10 0.4106(1) 0.4094(1) 0.9100(1) 0.0597(9) 1.000 Uani ? ? S
S11 0.4376(1) 0.37409(9) 0.5611(1) 0.0382(6) 1.000 Uani ? ? S
S12 0.5210(1) 0.54308(9) 0.6509(1) 0.0429(7) 1.000 Uani ? ? S
F1 0.2583(4) 0.2217(3) 0.4927(3) 0.100(3) 1.000 Uani ? ? F
F2 0.2167(5) 0.1242(4) 0.6086(3) 0.121(3) 1.000 Uani ? ? F
F3 0.2330(6) 0.0788(4) 0.4610(4) 0.145(4) 1.000 Uani ? ? F
F4 0.3819(4) 0.1188(5) 0.5491(4) 0.138(4) 1.000 Uani ? ? F
C1 0.6553(5) 0.1253(4) 0.5698(4) 0.049(3) 1.000 Uani ? ? C
C2 0.7356(5) 0.2469(4) 0.7595(4) 0.052(3) 1.000 Uani ? ? C
C3 0.6924(4) 0.2240(4) 0.5760(4) 0.039(3) 1.000 Uani ? ? C
C4 0.7251(4) 0.2745(4) 0.6544(4) 0.039(3) 1.000 Uani ? ? C
C5 0.7508(4) 0.3811(4) 0.5096(4) 0.041(3) 1.000 Uani ? ? C
C6 0.7911(4) 0.4463(4) 0.4500(4) 0.040(3) 1.000 Uani ? ? C
C7 0.3630(4) -0.0351(4) 0.8054(4) 0.040(3) 1.000 Uani ? ? C
C8 0.3856(4) -0.0900(4) 0.8820(4) 0.038(3) 1.000 Uani ? ? C
C9 0.3889(5) -0.0518(4) 0.7016(4) 0.049(3) 1.000 Uani ? ? C
C10 0.4389(4) -0.1825(4) 0.8850(4) 0.045(3) 1.000 Uani ? ? C
C11 0.4029(4) 0.2955(4) 0.7382(4) 0.048(3) 1.000 Uani ? ? C
C12 0.4889(5) 0.4826(4) 0.8349(4) 0.051(3) 1.000 Uani ? ? C
C13 0.4409(4) 0.3795(4) 0.6877(4) 0.037(3) 1.000 Uani ? ? C
C14 0.4786(4) 0.4584(4) 0.7290(4) 0.040(3) 1.000 Uani ? ? C
C15 0.4893(4) 0.4823(3) 0.5452(4) 0.036(2) 1.000 Uani ? ? C
B 0.2738(6) 0.1354(5) 0.5274(5) 0.048(3) 1.000 Uani ? ? B
H1 0.3226 0.2963 0.7375 0.0632 0.860 Uiso calc C11 H
H2 0.4238 0.2424 0.7013 0.0632 0.860 Uiso calc C11 H
H3 0.5673 0.4800 0.8576 0.0671 0.860 Uiso calc C12 H
H4 0.4641 0.5447 0.8422 0.0671 0.860 Uiso calc C12 H
H5 0.9083 0.7189 0.4321 0.0608 1.000 Uiso calc ? H
H6 1.0192 0.6739 0.4036 0.0608 1.000 Uiso calc ? H
H7 0.9123 0.4968 0.1740 0.0642 1.000 Uiso calc ? H
H8 0.8194 0.5716 0.1660 0.0642 1.000 Uiso calc ? H
H9 0.5671 0.4799 0.8577 0.0665 1.000 Uiso calc C12 H
H10 0.4639 0.5446 0.8421 0.0665 1.000 Uiso calc C12 H
H11 0.3224 0.2964 0.7384 0.0637 1.000 Uiso calc C11 H
H12 0.4232 0.2423 0.7020 0.0637 1.000 Uiso calc C11 H

loop_
_atom_type_symbol
_atom_type_description
_atom_type_scat_dispersion_real
_atom_type_scat_dispersion_imag
_atom_type_scat_source
C ? 0.002 0.002 International_Tables_Vol_IV_Table_2.3.1
H ? 0.000 0.000 International_Tables_Vol_IV_Table_2.3.1
B ? 0.000 0.001 International_Tables_Vol_IV_Table_2.3.1
F ? 0.014 0.010 International_Tables_Vol_IV_Table_2.3.1
S ? 0.110 0.124 International_Tables_Vol_IV_Table_2.3.1

loop_
_geom_angle_atom_site_label_1
_geom_angle_atom_site_label_2
_geom_angle_atom_site_label_3
_geom_angle
_geom_angle_site_symmetry_1
_geom_angle_site_symmetry_2
_geom_angle_site_symmetry_3
_geom_angle_publ_flag
S1B S1A S2A 44.4(9) . . . ?
S1B S1A S2B 75(1) . . . ?
S1B S1A C1 70.(1) . . . ?
S2A S1A S2B 33.4(8) . . . ?
S2A S1A C1 98.5(2) . . . ?
S2B S1A C1 1041(1) . . . ?
S1A S1B S2A 95(1) . . . ?
S1A S1B S2B 64(1) . . . ?
S1A S1B C1 67(1) . . . ?
S2A S1B S2B 33.8(9) . . . ?
S2A S1B C1 125(1) . . . ?
S2B S1B C1 98(1) . . . ?
S1A S2A S1B 40.4(9) . . . ?
S1A S2A S2B 64(1) . . . ?
S1A S2A C2 99.8(2) . . . ?
S1B S2A S2B 101(1) . . . ?
S1B S2A C2 113.1(9) . . . ?
S2B S2A C2 52(1) . . . ?
S1A S2B S1B 40.1(8) . . . ?
S1A S2B S2A 82(1) . . . ?
S1A S2B C2 126(1) . . . ?
S1B S2B S2A 44(1) . . . ?
S1B S2B C2 103(1) . . . ?
S2A S2B C2 89(2) . . . ?
C3 S3 C5 95.8(2) . . . ?
C4 S4 C5 95.2(2) . . . ?
C6 S5 C7 95.4(2) . . 4_554 ?
C6 S6 C8 96.4(2) . . 4_554 ?
S8 S7 C9 99.0(2) . . . ?
S7 S8 C10 98.3(2) . . . ?
S10 S9 C11 97.6(2) . . . ?
S9 S10 C12 98.4(2) . . . ?
C13 S11 C15 96.0(2) . . . ?
C14 S12 C15 95.9(2) . . . ?
F3 F1 B 35.2(3) . . . ?
F3 F2 B 34.8(3) . . . ?
F1 F3 F2 62.1(2) . . . ?
F1 F3 F4 61.7(3) . . . ?
F1 F3 B 37.0(4) . . . ?
F2 F3 F4 61.0(3) . . . ?
F2 F3 B 36.7(4) . . . ?
F4 F3 B 35.1(4) . . . ?
F3 F4 B 34.4(4) . . . ?
S1A C1 S1B 42.3(7) . . . ?
S1A C1 C3 112.6(4) . . . ?
S1B C1 C3 103.7(7) . . . ?
S2A C2 S2B 37(1) . . . ?
S2A C2 C4 110.7(4) . . . ?
S2B C2 C4 112.(1) . . . ?
S3 C3 C1 114.5(4) . . . ?
S3 C3 C4 115.9(4) . . . ?
C1 C3 C4 129.6(5) . . . ?
S4 C4 C2 113.9(4) . . . ?
S4 C4 C3 117.2(4) . . . ?
C2 C4 C3 128.9(5) . . . ?
S3 C5 S4 114.5(3) . . . ?
S3 C5 C6 122.0(4) . . . ?
S4 C5 C6 123.4(4) . . . ?
S5 C6 S6 114.3(3) . . . ?
S5 C6 C5 122.9(4) . . . ?
S6 C6 C5 122.7(4) . . . ?
S5 C7 C8 117.5(4) . 4_455 . ?
S5 C7 C9 114.9(4) . 4_455 . ?
C8 C7 C9 127.6(5) . . . ?
S6 C8 C7 116.1(4) . 4_455 . ?
S6 C8 C10 115.2(4) . 4_455 . ?
C7 C8 C10 128.6(5) . . . ?
S7 C9 C7 113.8(4) . . . ?
S8 C10 C8 113.3(4) . . . ?
S9 C11 C13 112.8(4) . . . ?
S10 C12 C14 114.4(4) . . . ?
S11 C13 C11 116.3(4) . . . ?
S11 C13 C14 116.3(4) . . . ?
C11 C13 C14 127.4(5) . . . ?
S12 C14 C12 115.5(4) . . . ?
S12 C14 C13 116.7(4) . . . ?
C12 C14 C13 127.8(5) . . . ?
S11 C15 S12 115.1(3) . . . ?
F1 B F2 109.7(6) . . . ?
F1 B F3 107.9(6) . . . ?
F1 B F4 110.8(6) . . . ?
F2 B F3 108.6(6) . . . ?
F2 B F4 109.3(6) . . . ?
F3 B F4 110.5(6) . . . ?

loop_
_geom_bond_atom_site_label_1
_geom_bond_atom_site_label_2
_geom_bond_distance
_geom_bond_site_symmetry_1
_geom_bond_site_symmetry_2
_geom_bond_publ_flag
S1A S1B 1.32(2) . . ?
S1A S2A 2.031(3) . . ?
S1A S2B 1.85(3) . . ?
S1A C1 1.814(6) . . ?
S1B S2A 1.43(2) . . ?
S1B S2B 1.99(3) . . ?
S1B C1 1.85(2) . . ?
S2A S2B 1.13(3) . . ?
S2A C2 1.842(6) . . ?
S2B C2 1.47(4) . . ?
S3 C3 1.745(5) . . ?
S3 C5 1.734(5) . . ?
S4 C4 1.755(5) . . ?
S4 C5 1.717(5) . . ?
S5 C6 1.733(5) . . ?
S5 C7 1.748(5) . 4_554 ?
S6 C6 1.730(5) . . ?
S6 C8 1.740(5) . 4_554 ?
S7 S8 2.039(2) . . ?
S7 C9 1.802(6) . . ?
S8 C10 1.789(6) . . ?
S9 S10 2.039(2) . . ?
S9 C11 1.793(6) . . ?
S10 C12 1.795(6) . . ?
S11 C13 1.742(5) . . ?
S11 C15 1.714(5) . . ?
S12 C14 1.736(6) . . ?
S12 C15 1.721(5) . . ?
F1 F3 2.145(7) . . ?
F1 B 1.355(8) . . ?
F2 F3 2.160(8) . . ?
F2 B 1.361(9) . . ?
F3 F4 2.153(8) . . ?
F3 B 1.299(9) . . ?
F4 B 1.322(8) . . ?
C1 C3 1.505(8) . . ?
C2 C4 1.499(8) . . ?
C3 C4 1.340(7) . . ?
C5 C6 1.366(7) . . ?
C7 C8 1.335(7) . . ?
C7 C9 1.504(8) . . ?
C8 C10 1.490(8) . . ?
C11 C13 1.495(8) . . ?
C12 C14 1.497(8) . . ?
C13 C14 1.345(7) . . ?

loop_
_geom_contact_atom_site_label_1
_geom_contact_atom_site_label_2
_geom_contact_distance
_geom_contact_site_symmetry_1
_geom_contact_site_symmetry_2
_geom_contact_publ_flag
? ? ? ? ? ?
